data_4301236
loop_
_publ_author_name
'Hanns-Dieter Amberger'
'Frank T. Edelmann'
'Jochen Gottfriedsen'
'Regine Herbst-Irmer'
'Stefan Jank'
'Ulrike Kilimann'
'Mathias Noltemeyer'
'Hauke Reddmann'
'Martina Sch\"afer'

_publ_contact_author_address
;Institute of Inorganic Chemistry
University of G\"ottingen
Tammannstr. 4
D-37077 G\"ottingen
Germany
;
_publ_contact_author_email rherbst@shelx.uni-ac.gwdg.de
_publ_contact_author_fax +49-551-392582
_publ_contact_author_name 'Regine Herbst-Irmer'
_publ_contact_author_phone +49-551-393007
_publ_section_title
;
Synthesis, Molecular, and Electronic Structure of (\h8-C8H8)Ln(scorpionate)
Half-Sandwich Complexes: An Experimental Key to a Better Understanding of
f-Element-Cyclooctatetraenyl Bonding
;
_journal_name_full 'Inorganic Chemistry'
_journal_page_first 760
_journal_page_last 772
_journal_paper_doi 10.1021/ic801765n
_journal_volume 48
_journal_year 2009
_chemical_formula_sum 'C23 H30 B N6 Sm'
_chemical_formula_weight 551.69
_chemical_name_systematic
; 
 ? 
;
_space_group_IT_number 2
_symmetry_cell_setting triclinic
_symmetry_space_group_name_Hall '-P 1'
_symmetry_space_group_name_H-M 'P -1'
_atom_sites_solution_hydrogens geom
_atom_sites_solution_primary direct
_atom_sites_solution_secondary difmap
_audit_creation_method SHELXL-97
_audit_update_record
;
2008-09-15 # Formatted by publCIF
;
_cell_angle_alpha 74.06(2)
_cell_angle_beta 85.27(2)
_cell_angle_gamma 85.22(2)
_cell_formula_units_Z 4
_cell_length_a 10.588(2)
_cell_length_b 13.637(3)
_cell_length_c 16.344(4)
_cell_measurement_reflns_used 60
_cell_measurement_temperature 120(2)
_cell_measurement_theta_max 12.5
_cell_measurement_theta_min 10
_cell_volume 2256.9(9)
_computing_cell_refinement 'Stoe DIF4 Ver.7.08'
_computing_data_collection 'Stoe DIF4 Ver.7.08'
_computing_data_reduction REDU4
_computing_molecular_graphics SHELXTL-Plus
_computing_publication_material SHELXL-92
_computing_structure_refinement SHELXL-92
_computing_structure_solution SHELXS-92
_diffrn_ambient_temperature 120(2)
_diffrn_measured_fraction_theta_full 0.743
_diffrn_measured_fraction_theta_max 0.714
_diffrn_measurement_device 'Stoe-Siemens-AED four circle-diffractometer'
_diffrn_measurement_method 'profile from 2theta/omega'
_diffrn_radiation_monochromator graphite
_diffrn_radiation_source 'fine-focus sealed tube'
_diffrn_radiation_type MoK\a
_diffrn_radiation_wavelength 0.71073
_diffrn_reflns_av_R_equivalents 0.0692
_diffrn_reflns_av_sigmaI/netI 0.0624
_diffrn_reflns_limit_h_max 4
_diffrn_reflns_limit_h_min -12
_diffrn_reflns_limit_k_max 16
_diffrn_reflns_limit_k_min -15
_diffrn_reflns_limit_l_max 19
_diffrn_reflns_limit_l_min 0
_diffrn_reflns_number 10209
_diffrn_reflns_theta_full 22.50
_diffrn_reflns_theta_max 25.14
_diffrn_reflns_theta_min 4.08
_diffrn_standards_interval_time 90
_diffrn_standards_number 3
_exptl_absorpt_coefficient_mu 2.624
_exptl_absorpt_correction_T_max 0.6942
_exptl_absorpt_correction_T_min 0.6219
_exptl_absorpt_correction_type empirical
_exptl_crystal_colour violet
_exptl_crystal_density_diffrn 1.624
_exptl_crystal_density_method 'not measured'
_exptl_crystal_description blocks
_exptl_crystal_F_000 1108
_exptl_crystal_size_max 0.20
_exptl_crystal_size_mid 0.20
_exptl_crystal_size_min 0.15
_refine_diff_density_max 1.500
_refine_diff_density_min -1.432
_refine_diff_density_rms 0.176
_refine_ls_extinction_method none
_refine_ls_goodness_of_fit_ref 1.044
_refine_ls_hydrogen_treatment mixed
_refine_ls_matrix_type full
_refine_ls_number_parameters 723
_refine_ls_number_reflns 5773
_refine_ls_number_restraints 2418
_refine_ls_restrained_S_all 0.876
_refine_ls_R_factor_all 0.0740
_refine_ls_R_factor_gt 0.0485
_refine_ls_shift/su_max 0.000
_refine_ls_shift/su_mean 0.000
_refine_ls_structure_factor_coef Fsqd
_refine_ls_weighting_details 'calc w=1/[\s^2^(Fo^2^)+(0.0823P)^2^+13.8616P] where P=(Fo^2^+2Fc^2^)/3'
_refine_ls_weighting_scheme calc
_refine_ls_wR_factor_gt 0.1218
_refine_ls_wR_factor_ref 0.1415
_reflns_number_gt 4335
_reflns_number_total 5773
_reflns_threshold_expression >2sigma(I)
_cod_data_source_file ic801765n_si_002_3.cif
_cod_data_source_block b
_cod_database_code 4301236

loop_
_symmetry_equiv_pos_as_xyz
'x, y, z'
'-x, -y, -z'

loop_
_atom_site_label
_atom_site_type_symbol
_atom_site_fract_x
_atom_site_fract_y
_atom_site_fract_z
_atom_site_U_iso_or_equiv
_atom_site_adp_type
_atom_site_occupancy
_atom_site_symmetry_multiplicity
_atom_site_calc_flag
_atom_site_refinement_flags
_atom_site_disorder_assembly
_atom_site_disorder_group
Sm1 Sm 0.37838(4) 0.32976(3) 0.29816(2) 0.01699(15) Uani 1 1 d U . .
C1 C 0.540(2) 0.4746(12) 0.2413(17) 0.018(2) Uani 0.53(5) 1 d PDU A 1
H1 H 0.5377 0.5426 0.2055 0.022 Uiso 0.53(5) 1 calc PR A 1
C2 C 0.504(2) 0.4715(12) 0.326(2) 0.019(2) Uani 0.53(5) 1 d PDU A 1
H2 H 0.4742 0.5364 0.3336 0.022 Uiso 0.53(5) 1 calc PR A 1
C3 C 0.503(2) 0.394(2) 0.4028(14) 0.021(2) Uani 0.53(5) 1 d PDU A 1
H3 H 0.4796 0.4195 0.4507 0.025 Uiso 0.53(5) 1 calc PR A 1
C4 C 0.527(3) 0.288(2) 0.4264(8) 0.022(2) Uani 0.53(5) 1 d PDU A 1
H4 H 0.5162 0.2583 0.4862 0.027 Uiso 0.53(5) 1 calc PR A 1
C5 C 0.564(3) 0.2155(12) 0.3809(15) 0.022(2) Uani 0.53(5) 1 d PDU A 1
H5 H 0.5701 0.1479 0.4172 0.026 Uiso 0.53(5) 1 calc PR A 1
C6 C 0.594(2) 0.2182(13) 0.2950(17) 0.019(2) Uani 0.53(5) 1 d PDU A 1
H6 H 0.6133 0.1523 0.2865 0.023 Uiso 0.53(5) 1 calc PR A 1
C7 C 0.601(2) 0.297(2) 0.2189(12) 0.016(2) Uani 0.53(5) 1 d PDU A 1
H7 H 0.6282 0.2716 0.1713 0.019 Uiso 0.53(5) 1 calc PR A 1
C8 C 0.578(2) 0.403(2) 0.1955(9) 0.018(3) Uani 0.53(5) 1 d PDU A 1
H8 H 0.5904 0.4328 0.1359 0.022 Uiso 0.53(5) 1 calc PR A 1
C1' C 0.529(2) 0.4824(11) 0.265(2) 0.018(2) Uani 0.47(5) 1 d PDU A 2
H1' H 0.5101 0.5531 0.2394 0.022 Uiso 0.47(5) 1 calc PR A 2
C2' C 0.510(3) 0.4566(17) 0.353(2) 0.019(2) Uani 0.47(5) 1 d PDU A 2
H2' H 0.4920 0.5149 0.3741 0.023 Uiso 0.47(5) 1 calc PR A 2
C3' C 0.512(3) 0.365(3) 0.4187(13) 0.021(2) Uani 0.47(5) 1 d PDU A 2
H3' H 0.4906 0.3751 0.4734 0.025 Uiso 0.47(5) 1 calc PR A 2
C4' C 0.537(3) 0.261(2) 0.4213(10) 0.023(2) Uani 0.47(5) 1 d PDU A 2
H4' H 0.5289 0.2176 0.4775 0.027 Uiso 0.47(5) 1 calc PR A 2
C5' C 0.572(3) 0.2074(11) 0.3606(19) 0.020(2) Uani 0.47(5) 1 d PDU A 2
H5' H 0.5762 0.1355 0.3848 0.024 Uiso 0.47(5) 1 calc PR A 2
C6' C 0.603(2) 0.2341(17) 0.2728(19) 0.020(3) Uani 0.47(5) 1 d PDU A 2
H6' H 0.6314 0.1766 0.2526 0.024 Uiso 0.47(5) 1 calc PR A 2
C7' C 0.601(3) 0.326(3) 0.2076(11) 0.015(3) Uani 0.47(5) 1 d PDU A 2
H7' H 0.6282 0.3157 0.1533 0.018 Uiso 0.47(5) 1 calc PR A 2
C8' C 0.569(3) 0.429(2) 0.2039(12) 0.017(3) Uani 0.47(5) 1 d PDU A 2
H8' H 0.5765 0.4730 0.1475 0.021 Uiso 0.47(5) 1 calc PR A 2
B1 B 0.0607(9) 0.3054(7) 0.2684(5) 0.018(2) Uani 1 1 d DU A .
H1B H -0.037(6) 0.2945(14) 0.2607(12) 0.021 Uiso 1 1 d D . .
N1 N 0.1155(7) 0.2015(5) 0.3266(4) 0.0179(15) Uani 1 1 d DU . .
N2 N 0.2231(7) 0.1939(5) 0.3667(4) 0.0171(13) Uani 1 1 d U A .
C9 C 0.2250(8) 0.1019(5) 0.4235(5) 0.0174(16) Uani 1 1 d U . .
C10 C 0.1203(9) 0.0512(6) 0.4189(5) 0.0202(17) Uani 1 1 d U A .
H10 H 0.1002 -0.0148 0.4528 0.024 Uiso 1 1 calc R . .
C11 C 0.0489(8) 0.1154(5) 0.3545(5) 0.0161(16) Uani 1 1 d U A .
C12 C 0.3246(10) 0.0638(6) 0.4834(5) 0.026(2) Uani 1 1 d U A .
H12A H 0.3916 0.0252 0.4581 0.040 Uiso 1 1 calc R . .
H12B H 0.2884 0.0190 0.5363 0.040 Uiso 1 1 calc R . .
H12C H 0.3605 0.1215 0.4961 0.040 Uiso 1 1 calc R . .
C13 C -0.0678(9) 0.0988(6) 0.3218(6) 0.027(2) Uani 1 1 d U . .
H13A H -0.0939 0.0300 0.3511 0.040 Uiso 1 1 calc R A .
H13B H -0.0544 0.1057 0.2605 0.040 Uiso 1 1 calc R . .
H13C H -0.1342 0.1495 0.3317 0.040 Uiso 1 1 calc R . .
N3 N 0.0634(7) 0.3893(5) 0.3136(4) 0.0173(15) Uani 1 1 d DU . .
N4 N 0.1701(7) 0.4246(5) 0.3285(4) 0.0206(14) Uani 1 1 d U A .
C14 C 0.1347(9) 0.4967(6) 0.3717(5) 0.0187(18) Uani 1 1 d U . .
C15 C 0.0032(9) 0.5059(6) 0.3804(5) 0.022(2) Uani 1 1 d U A .
H15 H -0.0470 0.5507 0.4072 0.026 Uiso 1 1 calc R . .
C16 C -0.0407(9) 0.4372(6) 0.3427(5) 0.0191(19) Uani 1 1 d U A .
C17 C 0.2231(10) 0.5533(7) 0.4031(7) 0.039(3) Uani 1 1 d U A .
H17A H 0.1763 0.5907 0.4406 0.058 Uiso 1 1 calc R . .
H17B H 0.2648 0.6018 0.3547 0.058 Uiso 1 1 calc R . .
H17C H 0.2874 0.5053 0.4350 0.058 Uiso 1 1 calc R . .
C18 C -0.1730(9) 0.4173(7) 0.3354(6) 0.034(2) Uani 1 1 d U . .
H18A H -0.1918 0.4363 0.2752 0.051 Uiso 1 1 calc R A .
H18B H -0.2300 0.4578 0.3658 0.051 Uiso 1 1 calc R . .
H18C H -0.1854 0.3445 0.3606 0.051 Uiso 1 1 calc R . .
N5 N 0.1302(7) 0.3325(5) 0.1795(4) 0.0188(16) Uani 1 1 d DU . .
N6 N 0.2624(7) 0.3303(5) 0.1689(4) 0.0175(13) Uani 1 1 d U A .
C19 C 0.2849(10) 0.3495(6) 0.0831(5) 0.0229(19) Uani 1 1 d U . .
C20 C 0.1758(10) 0.3657(6) 0.0410(5) 0.0218(18) Uani 1 1 d U A .
H20 H 0.1686 0.3825 -0.0188 0.026 Uiso 1 1 calc R . .
C21 C 0.0787(10) 0.3525(6) 0.1034(5) 0.0180(18) Uani 1 1 d U A .
C22 C 0.4185(10) 0.3501(7) 0.0423(6) 0.033(2) Uani 1 1 d U A .
H22A H 0.4698 0.2912 0.0746 0.049 Uiso 1 1 calc R . .
H22B H 0.4563 0.4133 0.0423 0.049 Uiso 1 1 calc R . .
H22C H 0.4159 0.3463 -0.0166 0.049 Uiso 1 1 calc R . .
C23 C -0.0595(10) 0.3572(7) 0.0961(6) 0.027(2) Uani 1 1 d U . .
H23A H -0.0906 0.2887 0.1195 0.041 Uiso 1 1 calc R A .
H23B H -0.0785 0.3827 0.0360 0.041 Uiso 1 1 calc R . .
H23C H -0.1016 0.4034 0.1280 0.041 Uiso 1 1 calc R . .
Sm2 Sm 0.22237(4) -0.12141(3) 0.20327(2) 0.01614(15) Uani 1 1 d U . .
C24 C 0.3835(13) -0.0628(13) 0.2927(6) 0.0194(19) Uani 0.75(3) 1 d PDU B 1
H24 H 0.3811 -0.0493 0.3468 0.023 Uiso 0.75(3) 1 calc PR B 1
C25 C 0.3475(13) 0.0241(9) 0.2276(9) 0.0184(19) Uani 0.75(3) 1 d PDU B 1
H25 H 0.3179 0.0803 0.2493 0.022 Uiso 0.75(3) 1 calc PR B 1
C26 C 0.3445(18) 0.0479(8) 0.1391(9) 0.021(2) Uani 0.75(3) 1 d PDU B 1
H26 H 0.3200 0.1177 0.1145 0.026 Uiso 0.75(3) 1 calc PR B 1
C27 C 0.3691(14) -0.0074(11) 0.0779(6) 0.021(2) Uani 0.75(3) 1 d PDU B 1
H27 H 0.3589 0.0336 0.0213 0.025 Uiso 0.75(3) 1 calc PR B 1
C28 C 0.4055(15) -0.1097(12) 0.0819(7) 0.019(2) Uani 0.75(3) 1 d PDU B 1
H28 H 0.4076 -0.1231 0.0277 0.023 Uiso 0.75(3) 1 calc PR B 1
C29 C 0.4398(14) -0.1974(9) 0.1468(11) 0.017(2) Uani 0.75(3) 1 d PDU B 1
H29 H 0.4666 -0.2540 0.1249 0.020 Uiso 0.75(3) 1 calc PR B 1
C30 C 0.4443(14) -0.2222(7) 0.2360(10) 0.015(2) Uani 0.75(3) 1 d PDU B 1
H30 H 0.4670 -0.2923 0.2610 0.018 Uiso 0.75(3) 1 calc PR B 1
C31 C 0.4222(14) -0.1644(12) 0.2961(7) 0.018(2) Uani 0.75(3) 1 d PDU B 1
H31 H 0.4371 -0.2042 0.3524 0.021 Uiso 0.75(3) 1 calc PR B 1
C24' C 0.382(4) -0.029(3) 0.280(2) 0.020(2) Uani 0.25(3) 1 d PDU B 2
H24' H 0.3715 0.0004 0.3271 0.024 Uiso 0.25(3) 1 calc PR B 2
C25' C 0.354(4) 0.042(2) 0.203(3) 0.020(3) Uani 0.25(3) 1 d PDU B 2
H25' H 0.3380 0.1096 0.2087 0.024 Uiso 0.25(3) 1 calc PR B 2
C26' C 0.343(6) 0.037(2) 0.119(2) 0.021(3) Uani 0.25(3) 1 d PDU B 2
H26' H 0.3064 0.0981 0.0841 0.025 Uiso 0.25(3) 1 calc PR B 2
C27' C 0.374(5) -0.039(4) 0.0758(14) 0.021(3) Uani 0.25(3) 1 d PDU B 2
H27' H 0.3553 -0.0161 0.0175 0.025 Uiso 0.25(3) 1 calc PR B 2
C28' C 0.426(5) -0.140(3) 0.100(2) 0.020(3) Uani 0.25(3) 1 d PDU B 2
H28' H 0.4522 -0.1647 0.0518 0.024 Uiso 0.25(3) 1 calc PR B 2
C29' C 0.449(4) -0.212(2) 0.177(3) 0.015(3) Uani 0.25(3) 1 d PDU B 2
H29' H 0.4628 -0.2798 0.1711 0.019 Uiso 0.25(3) 1 calc PR B 2
C30' C 0.457(4) -0.208(2) 0.261(3) 0.017(3) Uani 0.25(3) 1 d PDU B 2
H30' H 0.4940 -0.2688 0.2966 0.020 Uiso 0.25(3) 1 calc PR B 2
C31' C 0.423(4) -0.133(4) 0.3047(14) 0.018(3) Uani 0.25(3) 1 d PDU B 2
H31' H 0.4279 -0.1586 0.3647 0.021 Uiso 0.25(3) 1 calc PR B 2
B2 B -0.1024(9) -0.1752(6) 0.2358(5) 0.0142(18) Uani 1 1 d DU B .
H2B H -0.202(6) -0.1921(15) 0.2455(12) 0.017 Uiso 1 1 d D . .
N7 N -0.0920(7) -0.0659(5) 0.1793(4) 0.0200(16) Uani 1 1 d DU . .
N8 N 0.0214(7) -0.0281(4) 0.1395(4) 0.0159(13) Uani 1 1 d U B .
C32 C -0.0132(9) 0.0615(6) 0.0835(5) 0.017(2) Uani 1 1 d U . .
C33 C -0.1413(9) 0.0811(6) 0.0903(5) 0.021(2) Uani 1 1 d U B .
H33 H -0.1878 0.1406 0.0596 0.026 Uiso 1 1 calc R . .
C34 C -0.1909(9) -0.0007(6) 0.1495(5) 0.021(2) Uani 1 1 d U B .
C35 C 0.0825(9) 0.1257(6) 0.0242(5) 0.024(2) Uani 1 1 d U B .
H35A H 0.0391 0.1745 -0.0223 0.036 Uiso 1 1 calc R . .
H35B H 0.1444 0.0816 0.0006 0.036 Uiso 1 1 calc R . .
H35C H 0.1264 0.1630 0.0556 0.036 Uiso 1 1 calc R . .
C36 C -0.3271(9) -0.0173(6) 0.1778(6) 0.027(2) Uani 1 1 d U . .
H36A H -0.3805 0.0410 0.1468 0.041 Uiso 1 1 calc R B .
H36B H -0.3395 -0.0240 0.2391 0.041 Uiso 1 1 calc R . .
H36C H -0.3507 -0.0798 0.1659 0.041 Uiso 1 1 calc R . .
N9 N -0.0321(7) -0.2542(5) 0.1930(4) 0.0178(16) Uani 1 1 d DU . .
N10 N 0.0987(7) -0.2614(4) 0.1788(4) 0.0156(13) Uani 1 1 d U B .
C37 C -0.0869(9) -0.3298(5) 0.1728(5) 0.0172(19) Uani 1 1 d U B .
C38 C 0.0115(9) -0.3873(6) 0.1440(5) 0.0208(19) Uani 1 1 d U . .
H38 H 0.0037 -0.4464 0.1251 0.025 Uiso 1 1 calc R B .
C39 C 0.1211(9) -0.3443(5) 0.1473(5) 0.021(2) Uani 1 1 d U B .
C40 C -0.2239(10) -0.3403(7) 0.1804(6) 0.029(2) Uani 1 1 d U . .
H40A H -0.2419 -0.4011 0.1634 0.044 Uiso 1 1 calc R B .
H40B H -0.2659 -0.2796 0.1432 0.044 Uiso 1 1 calc R . .
H40C H -0.2557 -0.3474 0.2396 0.044 Uiso 1 1 calc R . .
C41 C 0.2528(9) -0.3782(6) 0.1236(7) 0.032(3) Uani 1 1 d U . .
H41A H 0.2826 -0.3319 0.0695 0.047 Uiso 1 1 calc R B .
H41B H 0.2539 -0.4477 0.1173 0.047 Uiso 1 1 calc R . .
H41C H 0.3087 -0.3774 0.1683 0.047 Uiso 1 1 calc R . .
N11 N -0.0506(7) -0.1907(5) 0.3241(4) 0.0181(16) Uani 1 1 d DU . .
N12 N 0.0701(7) -0.1734(5) 0.3369(4) 0.0166(14) Uani 1 1 d U B .
C42 C 0.0836(9) -0.2042(5) 0.4213(5) 0.0176(16) Uani 1 1 d U . .
C43 C -0.0324(9) -0.2410(6) 0.4624(5) 0.0231(19) Uani 1 1 d U B .
H43 H -0.0505 -0.2661 0.5220 0.028 Uiso 1 1 calc R . .
C44 C -0.1147(9) -0.2333(5) 0.3989(5) 0.0180(18) Uani 1 1 d U B .
C45 C -0.2454(9) -0.2660(7) 0.4096(5) 0.025(2) Uani 1 1 d U . .
H45A H -0.2482 -0.3257 0.3876 0.038 Uiso 1 1 calc R B .
H45B H -0.3018 -0.2102 0.3782 0.038 Uiso 1 1 calc R . .
H45C H -0.2733 -0.2839 0.4703 0.038 Uiso 1 1 calc R . .
C46 C 0.1981(9) -0.2032(6) 0.4644(5) 0.0221(18) Uani 1 1 d U B .
H46A H 0.2548 -0.2629 0.4616 0.033 Uiso 1 1 calc R . .
H46B H 0.1754 -0.2051 0.5242 0.033 Uiso 1 1 calc R . .
H46C H 0.2413 -0.1407 0.4364 0.033 Uiso 1 1 calc R . .

loop_
_atom_site_aniso_label
_atom_site_aniso_U_11
_atom_site_aniso_U_22
_atom_site_aniso_U_33
_atom_site_aniso_U_23
_atom_site_aniso_U_13
_atom_site_aniso_U_12
Sm1 0.0162(3) 0.0168(2) 0.0171(2) -0.00344(16) -0.0010(2) -0.00021(18)
C1 0.013(5) 0.024(4) 0.020(5) -0.005(3) -0.009(5) -0.004(3)
C2 0.013(4) 0.024(4) 0.020(5) -0.004(4) -0.008(5) 0.000(4)
C3 0.018(4) 0.022(5) 0.023(4) -0.006(4) -0.008(4) 0.001(4)
C4 0.021(4) 0.023(5) 0.023(4) -0.005(3) -0.008(3) 0.002(5)
C5 0.017(4) 0.024(4) 0.024(4) -0.005(3) -0.006(4) 0.001(4)
C6 0.013(4) 0.024(4) 0.020(5) -0.003(4) -0.008(4) 0.002(4)
C7 0.010(4) 0.021(5) 0.020(4) -0.008(4) -0.010(4) -0.002(5)
C8 0.011(4) 0.025(5) 0.019(4) -0.005(4) -0.008(4) -0.004(4)
C1' 0.011(5) 0.025(4) 0.021(5) -0.007(4) -0.008(5) -0.001(4)
C2' 0.015(4) 0.024(4) 0.019(5) -0.008(4) -0.009(5) 0.001(4)
C3' 0.020(4) 0.022(5) 0.023(4) -0.008(4) -0.010(4) 0.000(5)
C4' 0.020(4) 0.024(5) 0.024(4) -0.005(4) -0.008(4) 0.001(4)
C5' 0.016(4) 0.024(4) 0.021(5) -0.006(4) -0.008(5) 0.001(4)
C6' 0.012(4) 0.027(5) 0.021(5) -0.005(4) -0.006(4) 0.001(4)
C7' 0.011(4) 0.022(5) 0.016(4) -0.010(4) -0.009(4) -0.003(5)
C8' 0.012(4) 0.022(5) 0.018(4) -0.004(4) -0.007(4) -0.004(4)
B1 0.016(5) 0.028(4) 0.009(3) -0.003(3) -0.005(4) -0.001(4)
N1 0.021(4) 0.015(3) 0.019(3) -0.006(2) -0.001(3) -0.001(3)
N2 0.015(3) 0.016(3) 0.020(3) -0.006(2) -0.003(3) 0.002(2)
C9 0.020(4) 0.013(3) 0.019(4) -0.006(3) -0.002(3) 0.003(3)
C10 0.024(4) 0.013(3) 0.022(4) -0.004(3) -0.001(3) 0.002(3)
C11 0.018(4) 0.011(3) 0.022(4) -0.008(3) -0.004(3) -0.002(3)
C12 0.029(5) 0.021(4) 0.027(4) 0.001(3) -0.013(4) -0.001(4)
C13 0.027(5) 0.020(4) 0.036(5) -0.009(4) -0.008(4) -0.009(4)
N3 0.021(4) 0.021(3) 0.008(3) 0.001(2) -0.005(3) -0.002(3)
N4 0.016(3) 0.018(3) 0.029(4) -0.007(3) -0.005(3) -0.001(2)
C14 0.023(5) 0.013(3) 0.019(4) -0.003(3) -0.009(4) 0.004(3)
C15 0.025(5) 0.016(4) 0.021(4) -0.003(3) 0.001(4) 0.007(3)
C16 0.022(4) 0.014(3) 0.016(4) 0.002(3) 0.001(4) 0.000(3)
C17 0.031(6) 0.034(5) 0.064(7) -0.034(5) 0.006(6) -0.012(4)
C18 0.028(5) 0.032(5) 0.040(5) -0.011(4) 0.013(5) -0.005(4)
N5 0.021(4) 0.019(3) 0.016(3) -0.005(2) -0.003(3) 0.001(3)
N6 0.012(3) 0.023(3) 0.020(3) -0.008(2) -0.004(2) -0.002(3)
C19 0.023(5) 0.023(4) 0.022(4) -0.004(3) -0.002(4) -0.008(4)
C20 0.033(5) 0.021(4) 0.013(3) -0.007(3) -0.005(4) 0.000(4)
C21 0.026(4) 0.014(3) 0.016(3) -0.002(3) -0.011(4) -0.006(4)
C22 0.035(5) 0.042(5) 0.022(4) -0.011(4) 0.007(5) -0.012(5)
C23 0.027(5) 0.034(5) 0.021(4) -0.009(4) -0.007(4) 0.004(4)
Sm2 0.0170(3) 0.0166(2) 0.0156(2) -0.00580(16) 0.0004(2) -0.00173(18)
C24 0.023(4) 0.017(4) 0.022(3) -0.009(3) -0.005(3) -0.005(4)
C25 0.014(4) 0.020(3) 0.023(4) -0.008(3) -0.004(4) 0.000(3)
C26 0.018(4) 0.021(3) 0.026(4) -0.005(3) -0.002(4) -0.003(3)
C27 0.020(4) 0.019(4) 0.020(3) -0.001(3) 0.005(4) -0.003(4)
C28 0.020(4) 0.021(4) 0.016(3) -0.004(3) 0.004(3) -0.003(4)
C29 0.016(4) 0.020(4) 0.015(4) -0.007(3) 0.002(4) -0.003(3)
C30 0.017(3) 0.014(3) 0.017(4) -0.010(3) 0.001(3) -0.006(3)
C31 0.020(3) 0.018(4) 0.016(3) -0.006(3) -0.001(3) -0.002(4)
C24' 0.019(5) 0.019(5) 0.023(4) -0.008(4) -0.004(4) -0.001(4)
C25' 0.016(5) 0.021(4) 0.023(5) -0.005(4) -0.003(5) -0.002(4)
C26' 0.019(5) 0.020(4) 0.022(5) -0.004(4) 0.001(5) -0.003(4)
C27' 0.020(5) 0.021(5) 0.020(4) -0.003(4) 0.003(4) -0.002(5)
C28' 0.018(4) 0.019(5) 0.020(5) -0.004(5) 0.004(4) -0.003(4)
C29' 0.016(4) 0.015(5) 0.016(5) -0.005(4) 0.002(5) -0.003(4)
C30' 0.018(4) 0.017(5) 0.016(5) -0.005(4) 0.000(4) -0.005(5)
C31' 0.020(4) 0.018(5) 0.017(5) -0.008(4) -0.002(4) -0.004(5)
B2 0.013(5) 0.008(3) 0.020(4) -0.001(3) -0.003(4) 0.004(3)
N7 0.019(4) 0.017(3) 0.020(3) 0.000(2) 0.005(3) -0.003(3)
N8 0.019(3) 0.016(3) 0.012(3) -0.001(2) -0.002(2) -0.005(2)
C32 0.017(5) 0.015(3) 0.022(4) -0.005(3) -0.009(4) -0.005(3)
C33 0.025(5) 0.018(4) 0.024(4) -0.010(3) -0.005(5) 0.001(3)
C34 0.019(5) 0.021(4) 0.027(4) -0.013(3) -0.002(4) 0.003(3)
C35 0.023(6) 0.024(4) 0.025(4) -0.007(3) 0.000(5) -0.008(4)
C36 0.016(5) 0.019(4) 0.045(5) -0.004(4) -0.009(5) 0.002(4)
N9 0.021(4) 0.017(3) 0.016(3) -0.005(2) 0.005(4) -0.009(3)
N10 0.016(3) 0.015(3) 0.015(3) -0.002(2) -0.006(3) 0.002(2)
C37 0.025(5) 0.015(3) 0.009(3) 0.002(3) -0.004(4) -0.005(3)
C38 0.031(5) 0.016(3) 0.015(4) 0.000(3) -0.003(4) -0.004(3)
C39 0.027(5) 0.008(3) 0.023(4) 0.002(3) 0.002(5) 0.003(3)
C40 0.027(5) 0.031(4) 0.035(5) -0.016(4) 0.001(5) -0.010(4)
C41 0.027(5) 0.026(4) 0.051(6) -0.028(4) 0.001(6) -0.002(4)
N11 0.018(4) 0.023(3) 0.015(3) -0.007(2) 0.000(3) 0.002(3)
N12 0.022(3) 0.020(3) 0.010(2) -0.007(2) 0.000(3) 0.000(3)
C42 0.025(4) 0.014(3) 0.016(3) -0.010(3) -0.004(3) 0.002(4)
C43 0.023(5) 0.025(4) 0.018(3) -0.001(3) 0.000(4) 0.001(4)
C44 0.022(4) 0.011(3) 0.021(3) -0.006(3) 0.006(4) -0.002(3)
C45 0.019(5) 0.033(4) 0.020(4) -0.001(4) 0.000(4) 0.000(4)
C46 0.026(5) 0.026(4) 0.012(3) -0.002(3) -0.005(3) 0.002(4)

loop_
_atom_type_symbol
_atom_type_description
_atom_type_scat_dispersion_real
_atom_type_scat_dispersion_imag
_atom_type_scat_source
C C 0.0033 0.0016 'International Tables Vol C Tables 4.2.6.8 and 6.1.1.4'
H H 0.0000 0.0000 'International Tables Vol C Tables 4.2.6.8 and 6.1.1.4'
B B 0.0013 0.0007 'International Tables Vol C Tables 4.2.6.8 and 6.1.1.4'
N N 0.0061 0.0033 'International Tables Vol C Tables 4.2.6.8 and 6.1.1.4'
Sm Sm -0.1638 3.4418 'International Tables Vol C Tables 4.2.6.8 and 6.1.1.4'

loop_
_geom_angle_atom_site_label_1
_geom_angle_atom_site_label_2
_geom_angle_atom_site_label_3
_geom_angle
_geom_angle_site_symmetry_1
_geom_angle_site_symmetry_3
_geom_angle_publ_flag
N6 Sm1 N2 80.3(2) . . ?
N6 Sm1 N4 79.9(2) . . ?
N2 Sm1 N4 73.6(2) . . ?
N6 Sm1 C2 129.6(7) . . ?
N2 Sm1 C2 143.6(7) . . ?
N4 Sm1 C2 90.2(5) . . ?
N6 Sm1 C3 160.6(7) . . ?
N2 Sm1 C3 116.0(6) . . ?
N4 Sm1 C3 94.1(5) . . ?
C2 Sm1 C3 31.3(3) . . ?
N6 Sm1 C5' 127.2(7) . . ?
N2 Sm1 C5' 91.8(5) . . ?
N4 Sm1 C5' 147.3(7) . . ?
C2 Sm1 C5' 84.6(7) . . ?
C3 Sm1 C5' 65.6(6) . . ?
N6 Sm1 C5 135.1(6) . . ?
N2 Sm1 C5 90.7(5) . . ?
N4 Sm1 C5 139.5(6) . . ?
C2 Sm1 C5 80.6(6) . . ?
C3 Sm1 C5 59.0(4) . . ?
C5' Sm1 C5 8.3(5) . . ?
N6 Sm1 C4 165.9(6) . . ?
N2 Sm1 C4 96.2(5) . . ?
N4 Sm1 C4 112.3(6) . . ?
C2 Sm1 C4 59.5(4) . . ?
C3 Sm1 C4 30.9(3) . . ?
C5' Sm1 C4 38.9(5) . . ?
C5 Sm1 C4 30.9(3) . . ?
N6 Sm1 C6 107.9(5) . . ?
N2 Sm1 C6 101.7(5) . . ?
N4 Sm1 C6 170.3(6) . . ?
C2 Sm1 C6 88.9(6) . . ?
C3 Sm1 C6 80.2(5) . . ?
C5' Sm1 C6 23.0(5) . . ?
C5 Sm1 C6 31.0(3) . . ?
C4 Sm1 C6 59.2(4) . . ?
N6 Sm1 C1' 111.4(7) . . ?
N2 Sm1 C1' 165.3(8) . . ?
N4 Sm1 C1' 99.0(6) . . ?
C2 Sm1 C1' 21.8(5) . . ?
C3 Sm1 C1' 51.0(5) . . ?
C5' Sm1 C1' 87.9(6) . . ?
C5 Sm1 C1' 86.9(6) . . ?
C4 Sm1 C1' 74.5(6) . . ?
C6 Sm1 C1' 83.6(6) . . ?
N6 Sm1 C1 104.5(6) . . ?
N2 Sm1 C1 174.5(7) . . ?
N4 Sm1 C1 104.4(6) . . ?
C2 Sm1 C1 30.9(3) . . ?
C3 Sm1 C1 58.8(4) . . ?
C5' Sm1 C1 87.3(7) . . ?
C5 Sm1 C1 87.6(6) . . ?
C4 Sm1 C1 79.7(5) . . ?
C6 Sm1 C1 79.5(5) . . ?
C1' Sm1 C1 9.3(4) . . ?
N6 Sm1 C4' 157.4(7) . . ?
N2 Sm1 C4' 92.9(5) . . ?
N4 Sm1 C4' 119.1(7) . . ?
C2 Sm1 C4' 66.3(6) . . ?
C3 Sm1 C4' 39.1(5) . . ?
C5' Sm1 C4' 30.8(3) . . ?
C5 Sm1 C4' 22.6(5) . . ?
C4 Sm1 C4' 8.6(5) . . ?
C6 Sm1 C4' 52.0(6) . . ?
C1' Sm1 C4' 79.4(6) . . ?
C1 Sm1 C4' 83.5(6) . . ?
C2 C1 C8 136.2(9) . . ?
C2 C1 Sm1 72.7(11) . . ?
C8 C1 Sm1 75.7(10) . . ?
C2 C1 H1 111.9 . . ?
C8 C1 H1 111.9 . . ?
Sm1 C1 H1 136.9 . . ?
C1 C2 C3 134.0(9) . . ?
C1 C2 Sm1 76.3(11) . . ?
C3 C2 Sm1 74.9(11) . . ?
C1 C2 H2 113.0 . . ?
C3 C2 H2 113.0 . . ?
Sm1 C2 H2 129.5 . . ?
C4 C3 C2 136.1(9) . . ?
C4 C3 Sm1 75.5(11) . . ?
C2 C3 Sm1 73.9(11) . . ?
C4 C3 H3 112.0 . . ?
C2 C3 H3 112.0 . . ?
Sm1 C3 H3 134.8 . . ?
C3 C4 C5 133.8(9) . . ?
C3 C4 Sm1 73.6(11) . . ?
C5 C4 Sm1 74.1(12) . . ?
C3 C4 H4 113.1 . . ?
C5 C4 H4 113.1 . . ?
Sm1 C4 H4 135.1 . . ?
C4 C5 C6 135.9(9) . . ?
C4 C5 Sm1 74.9(11) . . ?
C6 C5 Sm1 75.1(10) . . ?
C4 C5 H5 112.0 . . ?
C6 C5 H5 112.0 . . ?
Sm1 C5 H5 133.6 . . ?
C7 C6 C5 134.1(9) . . ?
C7 C6 Sm1 75.4(10) . . ?
C5 C6 Sm1 73.9(10) . . ?
C7 C6 H6 113.0 . . ?
C5 C6 H6 113.0 . . ?
Sm1 C6 H6 132.6 . . ?
C8 C7 C6 136.1(9) . . ?
C8 C7 Sm1 75.1(10) . . ?
C6 C7 Sm1 73.8(10) . . ?
C8 C7 H7 112.0 . . ?
C6 C7 H7 112.0 . . ?
Sm1 C7 H7 135.7 . . ?
C7 C8 C1 133.6(9) . . ?
C7 C8 Sm1 74.5(10) . . ?
C1 C8 Sm1 73.7(10) . . ?
C7 C8 H8 113.2 . . ?
C1 C8 H8 113.2 . . ?
Sm1 C8 H8 134.2 . . ?
C2' C1' C8' 135.4(10) . . ?
C2' C1' Sm1 76.7(12) . . ?
C8' C1' Sm1 75.7(11) . . ?
C2' C1' H1' 112.3 . . ?
C8' C1' H1' 112.3 . . ?
Sm1 C1' H1' 129.1 . . ?
C1' C2' C3' 135.3(10) . . ?
C1' C2' Sm1 73.1(12) . . ?
C3' C2' Sm1 74.7(13) . . ?
C1' C2' H2' 112.3 . . ?
C3' C2' H2' 112.3 . . ?
Sm1 C2' H2' 137.0 . . ?
C4' C3' C2' 134.3(10) . . ?
C4' C3' Sm1 73.5(13) . . ?
C2' C3' Sm1 74.9(13) . . ?
C4' C3' H3' 112.9 . . ?
C2' C3' H3' 112.9 . . ?
Sm1 C3' H3' 134.5 . . ?
C5' C4' C3' 135.1(10) . . ?
C5' C4' Sm1 73.6(13) . . ?
C3' C4' Sm1 76.0(13) . . ?
C5' C4' H4' 112.5 . . ?
C3' C4' H4' 112.5 . . ?
Sm1 C4' H4' 133.4 . . ?
C6' C5' C4' 135.2(10) . . ?
C6' C5' Sm1 76.7(12) . . ?
C4' C5' Sm1 75.7(13) . . ?
C6' C5' H5' 112.4 . . ?
C4' C5' H5' 112.4 . . ?
Sm1 C5' H5' 128.9 . . ?
C5' C6' C7' 135.1(10) . . ?
C5' C6' Sm1 72.8(12) . . ?
C7' C6' Sm1 75.4(12) . . ?
C5' C6' H6' 112.4 . . ?
C7' C6' H6' 112.4 . . ?
Sm1 C6' H6' 135.9 . . ?
C6' C7' C8' 134.7(10) . . ?
C6' C7' Sm1 74.3(11) . . ?
C8' C7' Sm1 73.8(12) . . ?
C6' C7' H7' 112.6 . . ?
C8' C7' H7' 112.6 . . ?
Sm1 C7' H7' 135.6 . . ?
C1' C8' C7' 134.4(10) . . ?
C1' C8' Sm1 73.7(11) . . ?
C7' C8' Sm1 75.6(12) . . ?
C1' C8' H8' 112.8 . . ?
C7' C8' H8' 112.8 . . ?
Sm1 C8' H8' 133.2 . . ?
N3 B1 N5 112.6(7) . . ?
N3 B1 N1 109.6(7) . . ?
N5 B1 N1 111.8(6) . . ?
N3 B1 H1B 108.5(11) . . ?
N5 B1 H1B 107.9(11) . . ?
N1 B1 H1B 106.1(11) . . ?
N2 N1 C11 112.7(7) . . ?
N2 N1 B1 122.4(6) . . ?
C11 N1 B1 123.9(8) . . ?
C9 N2 N1 105.3(7) . . ?
C9 N2 Sm1 137.7(6) . . ?
N1 N2 Sm1 115.3(4) . . ?
N2 C9 C10 110.9(8) . . ?
N2 C9 C12 123.5(8) . . ?
C10 C9 C12 125.6(7) . . ?
C9 C10 C11 106.9(7) . . ?
C9 C10 H10 126.6 . . ?
C11 C10 H10 126.6 . . ?
N1 C11 C10 104.2(8) . . ?
N1 C11 C13 125.7(7) . . ?
C10 C11 C13 130.0(7) . . ?
C9 C12 H12A 109.5 . . ?
C9 C12 H12B 109.5 . . ?
H12A C12 H12B 109.5 . . ?
C9 C12 H12C 109.5 . . ?
H12A C12 H12C 109.5 . . ?
H12B C12 H12C 109.5 . . ?
C11 C13 H13A 109.5 . . ?
C11 C13 H13B 109.5 . . ?
H13A C13 H13B 109.5 . . ?
C11 C13 H13C 109.5 . . ?
H13A C13 H13C 109.5 . . ?
H13B C13 H13C 109.5 . . ?
N4 N3 C16 111.8(7) . . ?
N4 N3 B1 123.3(7) . . ?
C16 N3 B1 124.8(8) . . ?
N3 N4 C14 106.4(7) . . ?
N3 N4 Sm1 117.5(5) . . ?
C14 N4 Sm1 135.0(7) . . ?
N4 C14 C15 108.5(8) . . ?
N4 C14 C17 124.8(8) . . ?
C15 C14 C17 126.6(8) . . ?
C16 C15 C14 106.8(7) . . ?
C16 C15 H15 126.6 . . ?
C14 C15 H15 126.6 . . ?
N3 C16 C15 106.3(8) . . ?
N3 C16 C18 125.6(8) . . ?
C15 C16 C18 128.0(8) . . ?
C14 C17 H17A 109.5 . . ?
C14 C17 H17B 109.5 . . ?
H17A C17 H17B 109.5 . . ?
C14 C17 H17C 109.5 . . ?
H17A C17 H17C 109.5 . . ?
H17B C17 H17C 109.5 . . ?
C16 C18 H18A 109.5 . . ?
C16 C18 H18B 109.5 . . ?
H18A C18 H18B 109.5 . . ?
C16 C18 H18C 109.5 . . ?
H18A C18 H18C 109.5 . . ?
H18B C18 H18C 109.5 . . ?
C21 N5 N6 110.7(7) . . ?
C21 N5 B1 127.5(8) . . ?
N6 N5 B1 121.7(7) . . ?
C19 N6 N5 103.2(7) . . ?
C19 N6 Sm1 138.9(6) . . ?
N5 N6 Sm1 116.3(5) . . ?
N6 C19 C20 112.6(7) . . ?
N6 C19 C22 121.7(9) . . ?
C20 C19 C22 125.7(8) . . ?
C19 C20 C21 105.6(8) . . ?
C19 C20 H20 127.2 . . ?
C21 C20 H20 127.2 . . ?
N5 C21 C20 108.0(9) . . ?
N5 C21 C23 122.0(7) . . ?
C20 C21 C23 130.0(8) . . ?
C19 C22 H22A 109.5 . . ?
C19 C22 H22B 109.5 . . ?
H22A C22 H22B 109.5 . . ?
C19 C22 H22C 109.5 . . ?
H22A C22 H22C 109.5 . . ?
H22B C22 H22C 109.5 . . ?
C21 C23 H23A 109.5 . . ?
C21 C23 H23B 109.5 . . ?
H23A C23 H23B 109.5 . . ?
C21 C23 H23C 109.5 . . ?
H23A C23 H23C 109.5 . . ?
H23B C23 H23C 109.5 . . ?
N8 Sm2 N10 76.0(2) . . ?
N8 Sm2 N12 81.8(2) . . ?
N10 Sm2 N12 75.2(2) . . ?
N8 Sm2 C27' 95.8(9) . . ?
N10 Sm2 C27' 114.0(10) . . ?
N12 Sm2 C27' 169.8(11) . . ?
N8 Sm2 C26' 87.9(10) . . ?
N10 Sm2 C26' 140.8(10) . . ?
N12 Sm2 C26' 138.3(11) . . ?
C27' Sm2 C26' 31.5(5) . . ?
N8 Sm2 C25 103.4(3) . . ?
N10 Sm2 C25 179.3(3) . . ?
N12 Sm2 C25 104.8(3) . . ?
C27' Sm2 C25 66.0(9) . . ?
C26' Sm2 C25 39.0(9) . . ?
N8 Sm2 C31 159.3(4) . . ?
N10 Sm2 C31 121.5(4) . . ?
N12 Sm2 C31 91.6(3) . . ?
C27' Sm2 C31 87.2(9) . . ?
C26' Sm2 C31 84.0(10) . . ?
C25 Sm2 C31 59.2(3) . . ?
N8 Sm2 C30 167.6(4) . . ?
N10 Sm2 C30 99.9(4) . . ?
N12 Sm2 C30 108.7(3) . . ?
C27' Sm2 C30 75.0(9) . . ?
C26' Sm2 C30 88.3(10) . . ?
C25 Sm2 C30 80.7(4) . . ?
C31 Sm2 C30 31.1(2) . . ?
N8 Sm2 C28 109.5(4) . . ?
N10 Sm2 C28 100.3(3) . . ?
N12 Sm2 C28 166.7(4) . . ?
C27' Sm2 C28 21.6(9) . . ?
C26' Sm2 C28 51.6(9) . . ?
C25 Sm2 C28 79.8(3) . . ?
C31 Sm2 C28 79.9(4) . . ?
C30 Sm2 C28 59.3(3) . . ?
N8 Sm2 C24 129.1(4) . . ?
N10 Sm2 C24 149.5(4) . . ?
N12 Sm2 C24 90.2(3) . . ?
C27' Sm2 C24 83.6(9) . . ?
C26' Sm2 C24 65.7(9) . . ?
C25 Sm2 C24 31.1(2) . . ?
C31 Sm2 C24 30.8(2) . . ?
C30 Sm2 C24 59.1(3) . . ?
C28 Sm2 C24 87.7(4) . . ?
N8 Sm2 C29 136.8(4) . . ?
N10 Sm2 C29 92.5(3) . . ?
N12 Sm2 C29 135.9(4) . . ?
C27' Sm2 C29 50.8(8) . . ?
C26' Sm2 C29 75.1(10) . . ?
C25 Sm2 C29 87.9(4) . . ?
C31 Sm2 C29 58.7(3) . . ?
C30 Sm2 C29 30.9(2) . . ?
C28 Sm2 C29 30.9(2) . . ?
C24 Sm2 C29 79.4(3) . . ?
N8 Sm2 C26 89.5(4) . . ?
N10 Sm2 C26 149.0(4) . . ?
N12 Sm2 C26 130.5(3) . . ?
C27' Sm2 C26 39.4(9) . . ?
C26' Sm2 C26 8.5(9) . . ?
C25 Sm2 C26 30.7(2) . . ?
C31 Sm2 C26 79.8(4) . . ?
C30 Sm2 C26 88.4(4) . . ?
C28 Sm2 C26 58.5(3) . . ?
C24 Sm2 C26 58.7(3) . . ?
C29 Sm2 C26 79.3(4) . . ?
C31 C24 C25 134.8(8) . . ?
C31 C24 Sm2 74.5(7) . . ?
C25 C24 Sm2 73.3(6) . . ?
C31 C24 H24 112.6 . . ?
C25 C24 H24 112.6 . . ?
Sm2 C24 H24 136.2 . . ?
C26 C25 C24 135.7(8) . . ?
C26 C25 Sm2 76.4(8) . . ?
C24 C25 Sm2 75.6(6) . . ?
C26 C25 H25 112.2 . . ?
C24 C25 H25 112.2 . . ?
Sm2 C25 H25 129.8 . . ?
C25 C26 C27 134.9(8) . . ?
C25 C26 Sm2 72.9(7) . . ?
C27 C26 Sm2 75.5(7) . . ?
C25 C26 H26 112.5 . . ?
C27 C26 H26 112.5 . . ?
Sm2 C26 H26 135.2 . . ?
C28 C27 C26 134.1(8) . . ?
C28 C27 Sm2 73.3(6) . . ?
C26 C27 Sm2 73.9(7) . . ?
C28 C27 H27 112.9 . . ?
C26 C27 H27 112.9 . . ?
Sm2 C27 H27 136.5 . . ?
C27 C28 C29 135.4(8) . . ?
C27 C28 Sm2 76.2(6) . . ?
C29 C28 Sm2 74.8(6) . . ?
C27 C28 H28 112.3 . . ?
C29 C28 H28 112.3 . . ?
Sm2 C28 H28 131.3 . . ?
C30 C29 C28 136.0(7) . . ?
C30 C29 Sm2 74.3(7) . . ?
C28 C29 Sm2 74.3(6) . . ?
C30 C29 H29 112.0 . . ?
C28 C29 H29 112.0 . . ?
Sm2 C29 H29 136.3 . . ?
C29 C30 C31 133.3(7) . . ?
C29 C30 Sm2 74.9(7) . . ?
C31 C30 Sm2 74.4(7) . . ?
C29 C30 H30 113.3 . . ?
C31 C30 H30 113.3 . . ?
Sm2 C30 H30 132.0 . . ?
C24 C31 C30 135.4(8) . . ?
C24 C31 Sm2 74.7(7) . . ?
C30 C31 Sm2 74.5(7) . . ?
C24 C31 H31 112.3 . . ?
C30 C31 H31 112.3 . . ?
Sm2 C31 H31 134.4 . . ?
C25' C24' C31' 135.1(11) . . ?
C25' C24' Sm2 73.8(19) . . ?
C31' C24' Sm2 75.5(19) . . ?
C25' C24' H24' 112.5 . . ?
C31' C24' H24' 112.5 . . ?
Sm2 C24' H24' 133.9 . . ?
C24' C25' C26' 135.0(12) . . ?
C24' C25' Sm2 76.7(19) . . ?
C26' C25' Sm2 69(2) . . ?
C24' C25' H25' 112.5 . . ?
C26' C25' H25' 112.5 . . ?
Sm2 C25' H25' 139.3 . . ?
C27' C26' C25' 134.8(12) . . ?
C27' C26' Sm2 74(2) . . ?
C25' C26' Sm2 80(2) . . ?
C27' C26' H26' 112.6 . . ?
C25' C26' H26' 112.6 . . ?
Sm2 C26' H26' 126.0 . . ?
C28' C27' C26' 134.0(11) . . ?
C28' C27' Sm2 78(2) . . ?
C26' C27' Sm2 75(2) . . ?
C28' C27' H27' 113.0 . . ?
C26' C27' H27' 113.0 . . ?
Sm2 C27' H27' 127.0 . . ?
C29' C28' C27' 135.4(12) . . ?
C29' C28' Sm2 75(2) . . ?
C27' C28' Sm2 71(2) . . ?
C29' C28' H28' 112.3 . . ?
C27' C28' H28' 112.3 . . ?
Sm2 C28' H28' 141.1 . . ?
C28' C29' C30' 134.4(12) . . ?
C28' C29' Sm2 74.8(19) . . ?
C30' C29' Sm2 80(2) . . ?
C28' C29' H29' 112.8 . . ?
C30' C29' H29' 112.8 . . ?
Sm2 C29' H29' 124.7 . . ?
C29' C30' C31' 134.4(12) . . ?
C29' C30' Sm2 71(2) . . ?
C31' C30' Sm2 74.7(19) . . ?
C29' C30' H30' 112.8 . . ?
C31' C30' H30' 112.8 . . ?
Sm2 C30' H30' 140.3 . . ?
C24' C31' C30' 134.8(11) . . ?
C24' C31' Sm2 75.0(19) . . ?
C30' C31' Sm2 76.0(19) . . ?
C24' C31' H31' 112.6 . . ?
C30' C31' H31' 112.6 . . ?
Sm2 C31' H31' 130.6 . . ?
N7 B2 N11 112.5(7) . . ?
N7 B2 N9 111.6(6) . . ?
N11 B2 N9 108.7(7) . . ?
N7 B2 H2B 108.7(11) . . ?
N11 B2 H2B 107.8(10) . . ?
N9 B2 H2B 107.3(11) . . ?
C34 N7 N8 110.7(6) . . ?
C34 N7 B2 125.2(7) . . ?
N8 N7 B2 123.2(6) . . ?
C32 N8 N7 104.6(7) . . ?
C32 N8 Sm2 138.2(6) . . ?
N7 N8 Sm2 116.2(4) . . ?
N8 C32 C33 110.4(7) . . ?
N8 C32 C35 121.8(8) . . ?
C33 C32 C35 127.8(7) . . ?
C32 C33 C34 107.5(8) . . ?
C32 C33 H33 126.3 . . ?
C34 C33 H33 126.3 . . ?
N7 C34 C33 106.8(8) . . ?
N7 C34 C36 125.2(7) . . ?
C33 C34 C36 128.1(9) . . ?
C32 C35 H35A 109.5 . . ?
C32 C35 H35B 109.5 . . ?
H35A C35 H35B 109.5 . . ?
C32 C35 H35C 109.5 . . ?
H35A C35 H35C 109.5 . . ?
H35B C35 H35C 109.5 . . ?
C34 C36 H36A 109.5 . . ?
C34 C36 H36B 109.5 . . ?
H36A C36 H36B 109.5 . . ?
C34 C36 H36C 109.5 . . ?
H36A C36 H36C 109.5 . . ?
H36B C36 H36C 109.5 . . ?
C37 N9 N10 111.7(6) . . ?
C37 N9 B2 125.2(7) . . ?
N10 N9 B2 122.8(7) . . ?
C39 N10 N9 103.8(7) . . ?
C39 N10 Sm2 138.3(6) . . ?
N9 N10 Sm2 117.6(4) . . ?
N9 C37 C38 105.7(8) . . ?
N9 C37 C40 123.6(7) . . ?
C38 C37 C40 130.7(8) . . ?
C39 C38 C37 107.8(7) . . ?
C39 C38 H38 126.1 . . ?
C37 C38 H38 126.1 . . ?
C38 C39 N10 111.0(7) . . ?
C38 C39 C41 128.3(8) . . ?
N10 C39 C41 120.7(9) . . ?
C37 C40 H40A 109.5 . . ?
C37 C40 H40B 109.5 . . ?
H40A C40 H40B 109.5 . . ?
C37 C40 H40C 109.5 . . ?
H40A C40 H40C 109.5 . . ?
H40B C40 H40C 109.5 . . ?
C39 C41 H41A 109.5 . . ?
C39 C41 H41B 109.5 . . ?
H41A C41 H41B 109.5 . . ?
C39 C41 H41C 109.5 . . ?
H41A C41 H41C 109.5 . . ?
H41B C41 H41C 109.5 . . ?
C44 N11 N12 111.0(7) . . ?
C44 N11 B2 124.3(8) . . ?
N12 N11 B2 124.4(6) . . ?
C42 N12 N11 107.3(6) . . ?
C42 N12 Sm2 135.1(6) . . ?
N11 N12 Sm2 116.7(4) . . ?
N12 C42 C43 108.4(9) . . ?
N12 C42 C46 126.7(7) . . ?
C43 C42 C46 124.9(7) . . ?
C44 C43 C42 106.9(7) . . ?
C44 C43 H43 126.6 . . ?
C42 C43 H43 126.6 . . ?
N11 C44 C43 106.5(8) . . ?
N11 C44 C45 126.3(9) . . ?
C43 C44 C45 127.3(7) . . ?
C44 C45 H45A 109.5 . . ?
C44 C45 H45B 109.5 . . ?
H45A C45 H45B 109.5 . . ?
C44 C45 H45C 109.5 . . ?
H45A C45 H45C 109.5 . . ?
H45B C45 H45C 109.5 . . ?
C42 C46 H46A 109.5 . . ?
C42 C46 H46B 109.5 . . ?
H46A C46 H46B 109.5 . . ?
C42 C46 H46C 109.5 . . ?
H46A C46 H46C 109.5 . . ?
H46B C46 H46C 109.5 . . ?

loop_
_geom_bond_atom_site_label_1
_geom_bond_atom_site_label_2
_geom_bond_distance
_geom_bond_site_symmetry_2
_geom_bond_publ_flag
Sm1 N6 2.527(8) . ?
Sm1 N2 2.540(7) . ?
Sm1 N4 2.545(7) . ?
Sm1 C2 2.59(2) . ?
Sm1 C3 2.61(2) . ?
Sm1 C5' 2.62(2) . ?
Sm1 C5 2.62(2) . ?
Sm1 C4 2.63(2) . ?
Sm1 C6 2.64(2) . ?
Sm1 C1' 2.64(2) . ?
Sm1 C1 2.641(18) . ?
Sm1 C4' 2.65(2) . ?
C1 C2 1.398(10) . ?
C1 C8 1.402(10) . ?
C1 H1 0.9500 . ?
C2 C3 1.401(10) . ?
C2 H2 0.9500 . ?
C3 C4 1.396(10) . ?
C3 H3 0.9500 . ?
C4 C5 1.402(10) . ?
C4 H4 0.9500 . ?
C5 C6 1.405(10) . ?
C5 H5 0.9500 . ?
C6 C7 1.402(10) . ?
C6 H6 0.9500 . ?
C7 C8 1.397(10) . ?
C7 H7 0.9500 . ?
C8 H8 0.9500 . ?
C1' C2' 1.391(10) . ?
C1' C8' 1.401(10) . ?
C1' H1' 0.9500 . ?
C2' C3' 1.407(10) . ?
C2' H2' 0.9500 . ?
C3' C4' 1.404(10) . ?
C3' H3' 0.9500 . ?
C4' C5' 1.398(10) . ?
C4' H4' 0.9500 . ?
C5' C6' 1.396(10) . ?
C5' H5' 0.9500 . ?
C6' C7' 1.403(10) . ?
C6' H6' 0.9500 . ?
C7' C8' 1.412(10) . ?
C7' H7' 0.9500 . ?
C8' H8' 0.9500 . ?
B1 N3 1.526(11) . ?
B1 N5 1.538(9) . ?
B1 N1 1.570(11) . ?
B1 H1B 1.08(6) . ?
N1 N2 1.343(10) . ?
N1 C11 1.369(10) . ?
N2 C9 1.341(9) . ?
C9 C10 1.372(12) . ?
C9 C12 1.463(13) . ?
C10 C11 1.399(12) . ?
C10 H10 0.9500 . ?
C11 C13 1.444(13) . ?
C12 H12A 0.9800 . ?
C12 H12B 0.9800 . ?
C12 H12C 0.9800 . ?
C13 H13A 0.9800 . ?
C13 H13B 0.9800 . ?
C13 H13C 0.9800 . ?
N3 N4 1.330(10) . ?
N3 C16 1.354(10) . ?
N4 C14 1.372(10) . ?
C14 C15 1.386(12) . ?
C14 C17 1.467(14) . ?
C15 C16 1.382(13) . ?
C15 H15 0.9500 . ?
C16 C18 1.469(13) . ?
C17 H17A 0.9800 . ?
C17 H17B 0.9800 . ?
C17 H17C 0.9800 . ?
C18 H18A 0.9800 . ?
C18 H18B 0.9800 . ?
C18 H18C 0.9800 . ?
N5 C21 1.349(12) . ?
N5 N6 1.394(10) . ?
N6 C19 1.359(10) . ?
C19 C20 1.365(14) . ?
C19 C22 1.513(12) . ?
C20 C21 1.373(11) . ?
C20 H20 0.9500 . ?
C21 C23 1.473(13) . ?
C22 H22A 0.9800 . ?
C22 H22B 0.9800 . ?
C22 H22C 0.9800 . ?
C23 H23A 0.9800 . ?
C23 H23B 0.9800 . ?
C23 H23C 0.9800 . ?
Sm2 N8 2.534(7) . ?
Sm2 N10 2.538(7) . ?
Sm2 N12 2.575(6) . ?
Sm2 C27' 2.58(4) . ?
Sm2 C26' 2.59(5) . ?
Sm2 C25 2.609(12) . ?
Sm2 C31 2.637(14) . ?
Sm2 C30 2.639(13) . ?
Sm2 C28 2.639(11) . ?
Sm2 C24 2.639(13) . ?
Sm2 C29 2.646(12) . ?
Sm2 C26 2.654(15) . ?
C24 C31 1.400(9) . ?
C24 C25 1.406(9) . ?
C24 H24 0.9500 . ?
C25 C26 1.395(9) . ?
C25 H25 0.9500 . ?
C26 C27 1.407(9) . ?
C26 H26 0.9500 . ?
C27 C28 1.401(9) . ?
C27 H27 0.9500 . ?
C28 C29 1.408(9) . ?
C28 H28 0.9500 . ?
C29 C30 1.407(9) . ?
C29 H29 0.9500 . ?
C30 C31 1.413(9) . ?
C30 H30 0.9500 . ?
C31 H31 0.9500 . ?
C24' C25' 1.399(11) . ?
C24' C31' 1.404(11) . ?
C24' H24' 0.9500 . ?
C25' C26' 1.405(11) . ?
C25' H25' 0.9500 . ?
C26' C27' 1.405(11) . ?
C26' H26' 0.9500 . ?
C27' C28' 1.403(11) . ?
C27' H27' 0.9500 . ?
C28' C29' 1.401(11) . ?
C28' H28' 0.9500 . ?
C29' C30' 1.403(11) . ?
C29' H29' 0.9500 . ?
C30' C31' 1.406(11) . ?
C30' H30' 0.9500 . ?
C31' H31' 0.9500 . ?
B2 N7 1.531(9) . ?
B2 N11 1.540(12) . ?
B2 N9 1.549(10) . ?
B2 H2B 1.09(6) . ?
N7 C34 1.346(11) . ?
N7 N8 1.386(9) . ?
N8 C32 1.354(10) . ?
C32 C33 1.362(13) . ?
C32 C35 1.500(10) . ?
C33 C34 1.370(11) . ?
C33 H33 0.9500 . ?
C34 C36 1.494(12) . ?
C35 H35A 0.9800 . ?
C35 H35B 0.9800 . ?
C35 H35C 0.9800 . ?
C36 H36A 0.9800 . ?
C36 H36B 0.9800 . ?
C36 H36C 0.9800 . ?
N9 C37 1.351(11) . ?
N9 N10 1.385(10) . ?
N10 C39 1.361(10) . ?
C37 C38 1.382(11) . ?
C37 C40 1.461(13) . ?
C38 C39 1.354(13) . ?
C38 H38 0.9500 . ?
C39 C41 1.486(12) . ?
C40 H40A 0.9800 . ?
C40 H40B 0.9800 . ?
C40 H40C 0.9800 . ?
C41 H41A 0.9800 . ?
C41 H41B 0.9800 . ?
C41 H41C 0.9800 . ?
N11 C44 1.353(9) . ?
N11 N12 1.362(10) . ?
N12 C42 1.344(10) . ?
C42 C43 1.411(12) . ?
C42 C46 1.454(13) . ?
C43 C44 1.386(13) . ?
C43 H43 0.9500 . ?
C44 C45 1.472(12) . ?
C45 H45A 0.9800 . ?
C45 H45B 0.9800 . ?
C45 H45C 0.9800 . ?
C46 H46A 0.9800 . ?
C46 H46B 0.9800 . ?
C46 H46C 0.9800 . ?
